data_4320060
loop_
_publ_author_name
'Hyungphil Chun'
'Claudio Nazari Verani'
'Phalguni Chaudhuri'
'Eberhard Bothe'
'Eckhard Bill'
'Thomas Weyherm\"uller'
'Karl Wieghardt'

_publ_section_title
;
 Molecular and Electronic Structure of Octahedral o-Aminophenolato and
 o-Iminobenzosemiquinonato Complexes of V(V), Cr(III), Fe(III), and
 Co(III). Experimental Determination of Oxidation Levels of Ligands and
 Metal Ions
;
_journal_name_full 'Inorganic Chemistry'
_journal_page_first 4157
_journal_page_last 4166
_journal_paper_doi 10.1021/ic010106a
_journal_volume 40
_journal_year 2001
_chemical_formula_sum 'C60 H75 N3 O3 V'
_chemical_formula_weight 937.17
_chemical_name_systematic
; 
 ? 
;
_space_group_IT_number 19
_symmetry_cell_setting orthorhombic
_symmetry_space_group_name_Hall 'P 2ac 2ab'
_symmetry_space_group_name_H-M 'P 21 21 21'
_atom_sites_solution_hydrogens geom
_atom_sites_solution_primary direct
_atom_sites_solution_secondary difmap
_audit_creation_method SHELXL
_cell_angle_alpha 90.00
_cell_angle_beta 90.00
_cell_angle_gamma 90.00
_cell_formula_units_Z 4
_cell_length_a 12.9697(9)
_cell_length_b 17.748(2)
_cell_length_c 23.101(2)
_cell_measurement_reflns_used 9625
_cell_measurement_temperature 100(2)
_cell_volume 5317.5(8)
_computing_cell_refinement 'Nonius Collect'
_computing_data_collection 'Nonius Collect'
_computing_data_reduction 'Nonius Collect'
_computing_structure_refinement 'SHELXL-93 (Sheldrick, 1993)'
_computing_structure_solution 'SHELXS-86 (Sheldrick, 1990)'
_diffrn_ambient_temperature 100(2)
_diffrn_measurement_device 'Nonius KappaCCD'
_diffrn_measurement_method '170 frames a 1 deg.\w, 180 sec./frame'
_diffrn_radiation_monochromator graphite
_diffrn_radiation_source 'fine-focus sealed tube'
_diffrn_radiation_type MoK\a
_diffrn_radiation_wavelength 0.71073
_diffrn_reflns_av_R_equivalents 0.0563
_diffrn_reflns_av_sigmaI/netI 0.0804
_diffrn_reflns_limit_h_max 18
_diffrn_reflns_limit_h_min -13
_diffrn_reflns_limit_k_max 26
_diffrn_reflns_limit_k_min -23
_diffrn_reflns_limit_l_max 21
_diffrn_reflns_limit_l_min -33
_diffrn_reflns_number 19609
_diffrn_reflns_theta_max 28.00
_diffrn_reflns_theta_min 3.14
_exptl_absorpt_coefficient_mu 0.233
_exptl_absorpt_correction_T_max 0.982
_exptl_absorpt_correction_T_min 0.898
_exptl_absorpt_correction_type 'MulScanAbs, Platon99 program suite'
_exptl_crystal_colour 'dark blue'
_exptl_crystal_density_diffrn 1.171
_exptl_crystal_description block
_exptl_crystal_F_000 2012
_exptl_crystal_size_max 0.27
_exptl_crystal_size_mid 0.18
_exptl_crystal_size_min 0.10
_refine_diff_density_max 0.484
_refine_diff_density_min -0.516
_refine_diff_density_rms 0.062
_refine_ls_abs_structure_details 'Flack H D (1983), Acta Cryst. A39, 876-881'
_refine_ls_abs_structure_Flack -0.02(3)
_refine_ls_extinction_method none
_refine_ls_goodness_of_fit_all 1.037
_refine_ls_goodness_of_fit_obs 1.078
_refine_ls_matrix_type full
_refine_ls_number_parameters 624
_refine_ls_number_reflns 12025
_refine_ls_number_restraints 132
_refine_ls_restrained_S_all 1.039
_refine_ls_restrained_S_obs 1.074
_refine_ls_R_factor_all 0.0916
_refine_ls_R_factor_obs 0.0699
_refine_ls_shift/esd_max 0.087
_refine_ls_shift/esd_mean 0.003
_refine_ls_structure_factor_coef Fsqd
_refine_ls_weighting_details 'w=1/[\s^2^(Fo^2^)+(0.0000P)^2^+9.6895P] where P=(Fo^2^+2Fc^2^)/3'
_refine_ls_weighting_scheme calc
_refine_ls_wR_factor_all 0.1590
_refine_ls_wR_factor_obs 0.1467
_reflns_number_observed 9674
_reflns_number_total 12058
_reflns_observed_criterion >2sigma(I)
_cod_data_source_file ic010106a_3.cif
_cod_data_source_block 4
_cod_depositor_comments
;
The following automatic conversions were performed:

'_symmetry_cell_setting' value 'Orthorhombic' changed to
'orthorhombic' according to the built-in table from CIF Core
dictionary named 'cif_core.dic' version 2.4.1 from 2010-06-29.

Automatic conversion script
Id: cif_fix_values 1646 2011-03-28 12:23:43Z adriana 

The following automatic conversions were performed:

'_refine_ls_weighting_scheme' value 'calc
w=1/[\s^2^(Fo^2^)+(0.0000P)^2^+9.6895P] where P=(Fo^2^+2Fc^2^)/3' was
changed to 'calc'. New tag '_refine_ls_weighting_details' was
created. The value of the new tag was set to
'w=1/[\s^2^(Fo^2^)+(0.0000P)^2^+9.6895P] where P=(Fo^2^+2Fc^2^)/3'.

Automatic conversion script
Id: cif_fix_values 3143 2015-03-26 13:38:13Z robertas 
;
_cod_database_code 4320060

loop_
_symmetry_equiv_pos_as_xyz
'x, y, z'
'-x+1/2, -y, z+1/2'
'-x, y+1/2, -z+1/2'
'x+1/2, -y+1/2, -z'

loop_
_atom_site_aniso_label
_atom_site_aniso_U_11
_atom_site_aniso_U_22
_atom_site_aniso_U_33
_atom_site_aniso_U_23
_atom_site_aniso_U_13
_atom_site_aniso_U_12
V1 0.0269(3) 0.0259(3) 0.0261(3) -0.0011(2) -0.0047(3) 0.0012(3)
O1 0.0303(15) 0.0280(13) 0.0367(15) 0.0012(11) -0.0052(12) 0.0036(11)
O2 0.0239(14) 0.0321(13) 0.0242(12) -0.0007(10) -0.0033(10) -0.0023(11)
O3 0.034(2) 0.0254(12) 0.0292(12) -0.0029(9) -0.0042(12) 0.0038(12)
N1 0.031(2) 0.0267(15) 0.033(2) 0.0009(12) -0.0060(15) -0.0045(15)
N2 0.036(2) 0.0226(14) 0.0238(14) -0.0011(12) -0.0023(13) 0.0063(14)
N3 0.024(2) 0.0246(15) 0.0230(14) -0.0020(11) -0.0026(12) -0.0004(13)
C1 0.040(2) 0.022(2) 0.033(2) -0.0002(15) -0.005(2) 0.001(2)
C2 0.038(2) 0.024(2) 0.032(2) -0.0002(14) -0.008(2) 0.001(2)
C3 0.037(2) 0.026(2) 0.035(2) -0.0008(15) -0.005(2) -0.005(2)
C4 0.054(3) 0.023(2) 0.036(2) -0.004(2) -0.008(2) 0.005(2)
C5 0.046(3) 0.027(2) 0.048(2) -0.001(2) -0.015(2) 0.006(2)
C6 0.034(2) 0.025(2) 0.046(2) -0.002(2) -0.008(2) 0.007(2)
C7 0.031(2) 0.031(2) 0.059(3) 0.001(2) -0.008(2) 0.007(2)
C8 0.036(3) 0.079(4) 0.077(4) -0.006(3) 0.005(3) 0.021(3)
C9 0.030(2) 0.034(2) 0.094(4) 0.000(2) 0.001(3) -0.005(2)
C10 0.035(3) 0.043(3) 0.113(5) 0.013(3) -0.017(3) 0.012(2)
C11 0.063(3) 0.025(2) 0.037(2) 0.003(2) -0.008(2) 0.001(2)
C12 0.170(9) 0.076(7) 0.054(11) 0.042(7) 0.062(7) 0.061(6)
C13 0.080(11) 0.026(3) 0.059(6) 0.003(4) 0.021(6) 0.002(4)
C14 0.200(12) 0.097(11) 0.103(8) 0.072(7) -0.107(9) -0.086(8)
C12X 0.170(9) 0.076(7) 0.054(11) 0.042(7) 0.062(7) 0.061(6)
C13X 0.080(11) 0.026(3) 0.059(6) 0.003(4) 0.021(6) 0.002(4)
C14X 0.200(12) 0.097(11) 0.103(8) 0.072(7) -0.107(9) -0.086(8)
C15 0.032(2) 0.028(2) 0.043(2) 0.007(2) -0.007(2) -0.004(2)
C16 0.034(2) 0.038(2) 0.044(2) 0.003(2) -0.002(2) -0.009(2)
C17 0.040(3) 0.048(3) 0.056(3) 0.008(2) 0.011(2) -0.006(2)
C18 0.030(3) 0.062(3) 0.080(4) 0.028(3) 0.004(3) -0.011(2)
C19 0.027(2) 0.063(3) 0.065(3) 0.027(3) -0.012(2) -0.014(2)
C20 0.039(3) 0.041(2) 0.048(3) 0.015(2) -0.009(2) -0.012(2)
C21 0.022(2) 0.022(2) 0.026(2) 0.0004(13) -0.0023(15) 0.0013(14)
C22 0.025(2) 0.022(2) 0.028(2) -0.0007(14) -0.001(2) 0.0011(15)
C23 0.035(2) 0.025(2) 0.028(2) 0.0013(15) 0.005(2) -0.003(2)
C24 0.027(2) 0.022(2) 0.036(2) 0.0001(15) -0.001(2) -0.005(2)
C25 0.036(2) 0.024(2) 0.024(2) -0.0028(14) -0.004(2) 0.000(2)
C26 0.027(2) 0.021(2) 0.024(2) 0.0009(13) 0.0008(15) 0.0026(15)
C27 0.029(2) 0.031(2) 0.021(2) 0.0003(14) 0.000(2) -0.002(2)
C28 0.030(2) 0.049(2) 0.026(2) -0.003(2) 0.000(2) 0.004(2)
C29 0.031(2) 0.039(2) 0.023(2) 0.002(2) 0.000(2) -0.002(2)
C30 0.030(2) 0.033(2) 0.028(2) 0.003(2) -0.0018(15) -0.008(2)
C31 0.035(2) 0.040(2) 0.041(2) -0.007(2) 0.003(2) -0.013(2)
C32 0.030(4) 0.075(5) 0.177(10) -0.023(5) -0.002(5) -0.015(3)
C33 0.090(7) 0.126(7) 0.055(4) 0.005(4) 0.001(4) -0.093(6)
C34 0.065(5) 0.100(5) 0.054(4) -0.033(4) 0.009(3) -0.058(4)
C32X 0.030(4) 0.075(5) 0.177(10) -0.023(5) -0.002(5) -0.015(3)
C33X 0.090(7) 0.126(7) 0.055(4) 0.005(4) 0.001(4) -0.093(6)
C34X 0.065(5) 0.100(5) 0.054(4) -0.033(4) 0.009(3) -0.058(4)
C35 0.035(2) 0.035(2) 0.022(2) -0.0001(15) -0.004(2) 0.003(2)
C36 0.041(3) 0.039(2) 0.031(2) -0.004(2) -0.001(2) 0.005(2)
C37 0.069(4) 0.048(3) 0.033(2) -0.006(2) 0.011(2) 0.012(3)
C38 0.100(5) 0.067(3) 0.028(2) -0.001(2) 0.014(3) 0.000(3)
C39 0.100(5) 0.044(3) 0.035(2) 0.010(2) 0.013(3) -0.001(3)
C40 0.064(3) 0.033(2) 0.027(2) 0.002(2) 0.003(2) 0.004(2)
C41 0.036(2) 0.021(2) 0.028(2) 0.0011(14) -0.007(2) 0.001(2)
C42 0.032(2) 0.026(2) 0.023(2) -0.0008(14) -0.007(2) -0.002(2)
C43 0.033(2) 0.030(2) 0.026(2) -0.0030(15) -0.004(2) -0.002(2)
C44 0.030(2) 0.034(2) 0.027(2) -0.0010(15) -0.008(2) -0.004(2)
C45 0.042(2) 0.033(2) 0.027(2) -0.007(2) -0.010(2) -0.006(2)
C46 0.038(2) 0.027(2) 0.029(2) -0.0042(15) -0.001(2) -0.002(2)
C47 0.044(3) 0.031(2) 0.034(2) -0.012(2) -0.002(2) -0.003(2)
C48 0.051(3) 0.038(2) 0.042(2) -0.014(2) 0.002(2) 0.003(2)
C49 0.052(3) 0.027(2) 0.055(3) -0.008(2) -0.006(2) 0.000(2)
C50 0.056(3) 0.046(3) 0.045(3) -0.020(2) -0.009(2) 0.003(2)
C51 0.034(2) 0.040(2) 0.034(2) -0.005(2) -0.009(2) -0.002(2)
C52 0.046(3) 0.047(3) 0.046(3) 0.000(2) -0.017(2) 0.003(2)
C53 0.031(2) 0.065(3) 0.048(2) -0.011(2) -0.008(2) 0.006(2)
C54 0.038(2) 0.047(2) 0.053(2) -0.002(2) -0.012(2) -0.009(2)
C55 0.022(2) 0.027(2) 0.025(2) -0.0051(14) -0.0104(14) 0.0014(15)
C56 0.032(2) 0.032(2) 0.037(2) -0.001(2) 0.002(2) 0.002(2)
C57 0.024(2) 0.046(2) 0.035(2) -0.003(2) 0.001(2) 0.004(2)
C58 0.035(2) 0.035(2) 0.043(2) -0.014(2) -0.005(2) 0.004(2)
C59 0.056(3) 0.029(2) 0.046(2) -0.001(2) 0.005(2) 0.004(2)
C60 0.055(3) 0.032(2) 0.031(2) 0.000(2) 0.005(2) 0.000(2)

loop_
_atom_site_label
_atom_site_type_symbol
_atom_site_fract_x
_atom_site_fract_y
_atom_site_fract_z
_atom_site_U_iso_or_equiv
_atom_site_thermal_displace_type
_atom_site_occupancy
_atom_site_calc_flag
_atom_site_refinement_flags
_atom_site_disorder_group
V1 V 0.52734(5) 0.01170(3) 0.77591(3) 0.02629(14) Uani 1 d . .
O1 O 0.6452(2) -0.05409(14) 0.78838(11) 0.0317(6) Uani 1 d . .
O2 O 0.5450(2) 0.05964(14) 0.85019(10) 0.0268(6) Uani 1 d . .
O3 O 0.4825(2) -0.03282(13) 0.70535(10) 0.0297(6) Uani 1 d . .
N1 N 0.4629(3) -0.0751(2) 0.82435(13) 0.0302(7) Uani 1 d . .
N2 N 0.6342(3) 0.0888(2) 0.75542(13) 0.0273(7) Uani 1 d . .
N3 N 0.4009(2) 0.0700(2) 0.75971(12) 0.0238(6) Uani 1 d . .
C1 C 0.6354(3) -0.1094(2) 0.8260(2) 0.0317(9) Uani 1 d . .
C2 C 0.5334(3) -0.1227(2) 0.8463(2) 0.0310(8) Uani 1 d . .
C3 C 0.5132(4) -0.1819(2) 0.8865(2) 0.0330(9) Uani 1 d . .
H3 H 0.4449(4) -0.1914(2) 0.8995(2) 0.040 Uiso 1 calc R .
C4 C 0.5943(4) -0.2250(2) 0.9062(2) 0.0375(10) Uani 1 d . .
C5 C 0.6955(4) -0.2087(2) 0.8862(2) 0.0405(10) Uani 1 d . .
H5 H 0.7506(4) -0.2387(2) 0.9004(2) 0.049 Uiso 1 calc R .
C6 C 0.7192(3) -0.1519(2) 0.8473(2) 0.0351(9) Uani 1 d . .
C7 C 0.8295(4) -0.1320(2) 0.8309(2) 0.0402(10) Uani 1 d . .
C8 C 0.8455(4) -0.1309(3) 0.7654(2) 0.064(2) Uani 1 d . .
H8A H 0.9173(4) -0.1178(3) 0.7568(2) 0.096 Uiso 1 calc R .
H8B H 0.7996(4) -0.0933(3) 0.7480(2) 0.096 Uiso 1 calc R .
H8C H 0.8298(4) -0.1807(3) 0.7494(2) 0.096 Uiso 1 calc R .
C9 C 0.8557(4) -0.0533(2) 0.8552(3) 0.0527(13) Uani 1 d . .
H9A H 0.9267(4) -0.0402(2) 0.8449(3) 0.079 Uiso 1 calc R .
H9B H 0.8487(4) -0.0539(2) 0.8975(3) 0.079 Uiso 1 calc R .
H9C H 0.8084(4) -0.0160(2) 0.8388(3) 0.079 Uiso 1 calc R .
C10 C 0.9080(4) -0.1881(3) 0.8560(3) 0.064(2) Uani 1 d . .
H10A H 0.9778(4) -0.1731(3) 0.8445(3) 0.096 Uiso 1 calc R .
H10B H 0.8933(4) -0.2387(3) 0.8413(3) 0.096 Uiso 1 calc R .
H10C H 0.9030(4) -0.1881(3) 0.8984(3) 0.096 Uiso 1 calc R .
C11 C 0.5787(3) -0.2894(2) 0.9489(2) 0.0418(11) Uani 1 d D .
C12 C 0.4806(15) -0.2807(13) 0.9842(13) 0.100(5) Uani 0.70(7) d PD 1
H12A H 0.4848(15) -0.2346(13) 1.0075(13) 0.150 Uiso 0.70(7) calc PR 1
H12B H 0.4726(15) -0.3243(13) 1.0099(13) 0.150 Uiso 0.70(7) calc PR 1
H12C H 0.4212(15) -0.2775(13) 0.9581(13) 0.150 Uiso 0.70(7) calc PR 1
C13 C 0.5712(24) -0.3611(8) 0.9140(9) 0.055(4) Uani 0.70(7) d PD 1
H13A H 0.5123(24) -0.3578(8) 0.8876(9) 0.082 Uiso 0.70(7) calc PR 1
H13B H 0.5617(24) -0.4039(8) 0.9402(9) 0.082 Uiso 0.70(7) calc PR 1
H13C H 0.6347(24) -0.3680(8) 0.8917(9) 0.082 Uiso 0.70(7) calc PR 1
C14 C 0.6685(17) -0.2959(16) 0.9904(12) 0.133(6) Uani 0.70(7) d PD 1
H14A H 0.6745(17) -0.2492(16) 1.0129(12) 0.200 Uiso 0.70(7) calc PR 1
H14B H 0.7322(17) -0.3043(16) 0.9686(12) 0.200 Uiso 0.70(7) calc PR 1
H14C H 0.6568(17) -0.3383(16) 1.0168(12) 0.200 Uiso 0.70(7) calc PR 1
C12X C 0.4673(16) -0.2889(34) 0.9693(24) 0.100(5) Uani 0.30(7) d PD 2
H12D H 0.4521(16) -0.2406(34) 0.9880(24) 0.150 Uiso 0.30(7) calc PR 2
H12E H 0.4566(16) -0.3299(34) 0.9971(24) 0.150 Uiso 0.30(7) calc PR 2
H12F H 0.4214(16) -0.2959(34) 0.9361(24) 0.150 Uiso 0.30(7) calc PR 2
C13X C 0.6012(46) -0.3661(14) 0.9232(21) 0.055(4) Uani 0.30(7) d PD 2
H13D H 0.5568(46) -0.3745(14) 0.8895(21) 0.082 Uiso 0.30(7) calc PR 2
H13E H 0.5878(46) -0.4052(14) 0.9523(21) 0.082 Uiso 0.30(7) calc PR 2
H13F H 0.6737(46) -0.3685(14) 0.9113(21) 0.082 Uiso 0.30(7) calc PR 2
C14X C 0.6473(39) -0.2781(33) 1.0012(17) 0.133(6) Uani 0.30(7) d PD 2
H14D H 0.6333(39) -0.2287(33) 1.0184(17) 0.200 Uiso 0.30(7) calc PR 2
H14E H 0.7198(39) -0.2806(33) 0.9893(17) 0.200 Uiso 0.30(7) calc PR 2
H14F H 0.6333(39) -0.3176(33) 1.0298(17) 0.200 Uiso 0.30(7) calc PR 2
C15 C 0.3607(3) -0.0739(2) 0.8463(2) 0.0342(9) Uani 1 d . .
C16 C 0.3424(4) -0.0571(2) 0.9045(2) 0.0386(10) Uani 1 d . .
H16 H 0.3987(4) -0.0512(2) 0.9304(2) 0.046 Uiso 1 calc R .
C17 C 0.2435(4) -0.0489(3) 0.9243(2) 0.0482(12) Uani 1 d . .
H17 H 0.2317(4) -0.0368(3) 0.9637(2) 0.058 Uiso 1 calc R .
C18 C 0.1602(4) -0.0584(3) 0.8870(3) 0.0576(14) Uani 1 d . .
H18 H 0.0917(4) -0.0527(3) 0.9010(3) 0.069 Uiso 1 calc R .
C19 C 0.1776(4) -0.0760(3) 0.8299(2) 0.0517(13) Uani 1 d . .
H19 H 0.1209(4) -0.0830(3) 0.8044(2) 0.062 Uiso 1 calc R .
C20 C 0.2779(4) -0.0836(2) 0.8090(2) 0.0428(11) Uani 1 d . .
H20 H 0.2895(4) -0.0954(2) 0.7694(2) 0.051 Uiso 1 calc R .
C21 C 0.6319(3) 0.0974(2) 0.8558(2) 0.0232(7) Uani 1 d . .
C22 C 0.6845(3) 0.1145(2) 0.8032(2) 0.0249(7) Uani 1 d . .
C23 C 0.7816(3) 0.1496(2) 0.8051(2) 0.0291(8) Uani 1 d . .
H23 H 0.8174(3) 0.1601(2) 0.7702(2) 0.035 Uiso 1 calc R .
C24 C 0.8256(3) 0.1691(2) 0.8577(2) 0.0283(8) Uani 1 d . .
C25 C 0.7689(3) 0.1538(2) 0.9087(2) 0.0278(8) Uani 1 d . .
H25 H 0.7979(3) 0.1690(2) 0.9446(2) 0.033 Uiso 1 calc R .
C26 C 0.6750(3) 0.1186(2) 0.90979(15) 0.0241(7) Uani 1 d . .
C27 C 0.6206(3) 0.0971(2) 0.96640(15) 0.0268(8) Uani 1 d . .
C28 C 0.5101(3) 0.1271(2) 0.9673(2) 0.0350(9) Uani 1 d . .
H28A H 0.4769(3) 0.1127(2) 1.0038(2) 0.053 Uiso 1 calc R .
H28B H 0.4715(3) 0.1057(2) 0.9348(2) 0.053 Uiso 1 calc R .
H28C H 0.5111(3) 0.1822(2) 0.9639(2) 0.053 Uiso 1 calc R .
C29 C 0.6772(3) 0.1290(2) 1.01942(15) 0.0311(8) Uani 1 d . .
H29A H 0.7484(3) 0.1105(2) 1.01975(15) 0.047 Uiso 1 calc R .
H29B H 0.6420(3) 0.1127(2) 1.05480(15) 0.047 Uiso 1 calc R .
H29C H 0.6774(3) 0.1842(2) 1.01752(15) 0.047 Uiso 1 calc R .
C30 C 0.6206(3) 0.0103(2) 0.9717(2) 0.0302(8) Uani 1 d . .
H30A H 0.6918(3) -0.0082(2) 0.9710(2) 0.045 Uiso 1 calc R .
H30B H 0.5823(3) -0.0115(2) 0.9391(2) 0.045 Uiso 1 calc R .
H30C H 0.5877(3) -0.0045(2) 1.0081(2) 0.045 Uiso 1 calc R .
C31 C 0.9356(3) 0.2009(2) 0.8613(2) 0.0387(10) Uani 1 d D .
C32 C 1.0081(5) 0.1337(3) 0.8628(4) 0.094(3) Uani 0.842(7) d PD 1
H32A H 0.9975(5) 0.1028(3) 0.8282(4) 0.141 Uiso 0.842(7) calc PR 1
H32B H 0.9940(5) 0.1035(3) 0.8974(4) 0.141 Uiso 0.842(7) calc PR 1
H32C H 1.0796(5) 0.1515(3) 0.8638(4) 0.141 Uiso 0.842(7) calc PR 1
C33 C 0.9599(6) 0.2479(4) 0.8085(2) 0.091(3) Uani 0.842(7) d PD 1
H33A H 0.9493(6) 0.2177(4) 0.7735(2) 0.136 Uiso 0.842(7) calc PR 1
H33B H 1.0318(6) 0.2647(4) 0.8103(2) 0.136 Uiso 0.842(7) calc PR 1
H33C H 0.9142(6) 0.2919(4) 0.8076(2) 0.136 Uiso 0.842(7) calc PR 1
C34 C 0.9522(5) 0.2482(4) 0.9145(2) 0.073(2) Uani 0.842(7) d PD 1
H34A H 0.9367(5) 0.2182(4) 0.9491(2) 0.110 Uiso 0.842(7) calc PR 1
H34B H 0.9066(5) 0.2922(4) 0.9133(2) 0.110 Uiso 0.842(7) calc PR 1
H34C H 1.0242(5) 0.2650(4) 0.9160(2) 0.110 Uiso 0.842(7) calc PR 1
C32X C 0.9911(23) 0.1642(16) 0.9121(10) 0.094(3) Uani 0.158(7) d PD 2
H32D H 0.9491(23) 0.1696(16) 0.9472(10) 0.141 Uiso 0.158(7) calc PR 2
H32E H 1.0579(23) 0.1889(16) 0.9180(10) 0.141 Uiso 0.158(7) calc PR 2
H32F H 1.0019(23) 0.1106(16) 0.9039(10) 0.141 Uiso 0.158(7) calc PR 2
C33X C 1.0027(22) 0.1913(17) 0.8082(9) 0.091(3) Uani 0.158(7) d PD 2
H33D H 1.0100(22) 0.1376(17) 0.7994(9) 0.136 Uiso 0.158(7) calc PR 2
H33E H 1.0708(22) 0.2132(17) 0.8156(9) 0.136 Uiso 0.158(7) calc PR 2
H33F H 0.9707(22) 0.2171(17) 0.7752(9) 0.136 Uiso 0.158(7) calc PR 2
C34X C 0.9251(23) 0.2842(6) 0.8742(13) 0.073(2) Uani 0.158(7) d PD 2
H34D H 0.8819(23) 0.2911(6) 0.9086(13) 0.110 Uiso 0.158(7) calc PR 2
H34E H 0.8932(23) 0.3097(6) 0.8411(13) 0.110 Uiso 0.158(7) calc PR 2
H34F H 0.9935(23) 0.3058(6) 0.8814(13) 0.110 Uiso 0.158(7) calc PR 2
C35 C 0.6739(3) 0.1055(2) 0.6998(2) 0.0307(8) Uani 1 d . .
C36 C 0.6905(4) 0.0465(2) 0.6612(2) 0.0370(9) Uani 1 d . .
H36 H 0.6739(4) -0.0036(2) 0.6722(2) 0.044 Uiso 1 calc R .
C37 C 0.7306(4) 0.0602(3) 0.6074(2) 0.0499(13) Uani 1 d . .
H37 H 0.7417(4) 0.0197(3) 0.5813(2) 0.060 Uiso 1 calc R .
C38 C 0.7549(5) 0.1330(3) 0.5912(2) 0.065(2) Uani 1 d . .
H38 H 0.7833(5) 0.1424(3) 0.5540(2) 0.078 Uiso 1 calc R .
C39 C 0.7380(5) 0.1926(3) 0.6292(2) 0.060(2) Uani 1 d . .
H39 H 0.7552(5) 0.2425(3) 0.6178(2) 0.072 Uiso 1 calc R .
C40 C 0.6966(4) 0.1796(2) 0.6831(2) 0.0411(11) Uani 1 d . .
H40 H 0.6835(4) 0.2204(2) 0.7087(2) 0.049 Uiso 1 calc R .
C41 C 0.3910(3) -0.0140(2) 0.68399(15) 0.0282(8) Uani 1 d . .
C42 C 0.3408(3) 0.0438(2) 0.71566(15) 0.0270(8) Uani 1 d . .
C43 C 0.2395(3) 0.0656(2) 0.7015(2) 0.0297(8) Uani 1 d . .
H43 H 0.2061(3) 0.1043(2) 0.7229(2) 0.036 Uiso 1 calc R .
C44 C 0.1895(3) 0.0306(2) 0.6566(2) 0.0303(8) Uani 1 d . .
C45 C 0.2434(3) -0.0244(2) 0.6240(2) 0.0341(9) Uani 1 d . .
H45 H 0.2091(3) -0.0461(2) 0.5917(2) 0.041 Uiso 1 calc R .
C46 C 0.3421(3) -0.0485(2) 0.6359(2) 0.0314(9) Uani 1 d . .
C47 C 0.3941(4) -0.1129(2) 0.6029(2) 0.0365(10) Uani 1 d . .
C48 C 0.5023(4) -0.0904(2) 0.5830(2) 0.0434(11) Uani 1 d . .
H48A H 0.5339(4) -0.1325(2) 0.5620(2) 0.065 Uiso 1 calc R .
H48B H 0.5446(4) -0.0779(2) 0.6168(2) 0.065 Uiso 1 calc R .
H48C H 0.4977(4) -0.0465(2) 0.5574(2) 0.065 Uiso 1 calc R .
C49 C 0.3994(4) -0.1816(2) 0.6435(2) 0.0445(11) Uani 1 d . .
H49A H 0.3296(4) -0.1953(2) 0.6559(2) 0.067 Uiso 1 calc R .
H49B H 0.4411(4) -0.1691(2) 0.6776(2) 0.067 Uiso 1 calc R .
H49C H 0.4307(4) -0.2242(2) 0.6230(2) 0.067 Uiso 1 calc R .
C50 C 0.3326(4) -0.1358(3) 0.5486(2) 0.0492(12) Uani 1 d . .
H50A H 0.2626(4) -0.1506(3) 0.5599(2) 0.074 Uiso 1 calc R .
H50B H 0.3669(4) -0.1783(3) 0.5295(2) 0.074 Uiso 1 calc R .
H50C H 0.3291(4) -0.0931(3) 0.5218(2) 0.074 Uiso 1 calc R .
C51 C 0.0767(3) 0.0479(2) 0.6410(2) 0.0361(9) Uani 1 d . .
C52 C 0.0742(4) 0.0912(3) 0.5831(2) 0.0466(11) Uani 1 d . .
H52A H 0.1084(4) 0.0612(3) 0.5531(2) 0.070 Uiso 1 calc R .
H52B H 0.1102(4) 0.1394(3) 0.5876(2) 0.070 Uiso 1 calc R .
H52C H 0.0025(4) 0.1005(3) 0.5719(2) 0.070 Uiso 1 calc R .
C53 C 0.0231(4) 0.0957(3) 0.6870(2) 0.0479(11) Uani 1 d . .
H53A H 0.0606(4) 0.1432(3) 0.6920(2) 0.072 Uiso 1 calc R .
H53B H 0.0221(4) 0.0682(3) 0.7238(2) 0.072 Uiso 1 calc R .
H53C H -0.0478(4) 0.1063(3) 0.6748(2) 0.072 Uiso 1 calc R .
C54 C 0.0148(4) -0.0253(2) 0.6353(2) 0.0458(11) Uani 1 d . .
H54A H 0.0469(4) -0.0577(2) 0.6060(2) 0.069 Uiso 1 calc R .
H54B H -0.0560(4) -0.0135(2) 0.6236(2) 0.069 Uiso 1 calc R .
H54C H 0.0138(4) -0.0516(2) 0.6726(2) 0.069 Uiso 1 calc R .
C55 C 0.3669(3) 0.1358(2) 0.79057(15) 0.0249(8) Uani 1 d . .
C56 C 0.3160(3) 0.1304(2) 0.8424(2) 0.0335(9) Uani 1 d . .
H56 H 0.2994(3) 0.0822(2) 0.8577(2) 0.040 Uiso 1 calc R .
C57 C 0.2886(3) 0.1946(2) 0.8727(2) 0.0349(9) Uani 1 d . .
H57 H 0.2542(3) 0.1901(2) 0.9089(2) 0.042 Uiso 1 calc R .
C58 C 0.3108(3) 0.2646(2) 0.8510(2) 0.0376(10) Uani 1 d . .
H58 H 0.2911(3) 0.3086(2) 0.8716(2) 0.045 Uiso 1 calc R .
C59 C 0.3625(4) 0.2707(2) 0.7984(2) 0.0437(11) Uani 1 d . .
H59 H 0.3785(4) 0.3190(2) 0.7831(2) 0.052 Uiso 1 calc R .
C60 C 0.3904(4) 0.2063(2) 0.7683(2) 0.0392(10) Uani 1 d . .
H60 H 0.4257(4) 0.2105(2) 0.7324(2) 0.047 Uiso 1 calc R .

loop_
_atom_type_symbol
_atom_type_description
_atom_type_scat_dispersion_real
_atom_type_scat_dispersion_imag
_atom_type_scat_source
C C 0.0033 0.0016 'International Tables Vol C Tables 4.2.6.8 and 6.1.1.4'
H H 0.0000 0.0000 'International Tables Vol C Tables 4.2.6.8 and 6.1.1.4'
N N 0.0061 0.0033 'International Tables Vol C Tables 4.2.6.8 and 6.1.1.4'
O O 0.0106 0.0060 'International Tables Vol C Tables 4.2.6.8 and 6.1.1.4'
V V 0.3005 0.5294 'International Tables Vol C Tables 4.2.6.8 and 6.1.1.4'

loop_
_geom_angle_atom_site_label_1
_geom_angle_atom_site_label_2
_geom_angle_atom_site_label_3
_geom_angle
_geom_angle_site_symmetry_1
_geom_angle_site_symmetry_3
_geom_angle_publ_flag
O3 V1 O2 169.00(12) . . ?
O3 V1 O1 96.76(11) . . ?
O2 V1 O1 92.29(11) . . ?
O3 V1 N3 78.54(12) . . ?
O2 V1 N3 92.07(12) . . ?
O1 V1 N3 174.38(12) . . ?
O3 V1 N2 107.02(12) . . ?
O2 V1 N2 80.03(11) . . ?
O1 V1 N2 84.36(12) . . ?
N3 V1 N2 99.89(13) . . ?
O3 V1 N1 91.73(12) . . ?
O2 V1 N1 84.02(11) . . ?
O1 V1 N1 77.96(13) . . ?
N3 V1 N1 98.98(13) . . ?
N2 V1 N1 155.63(13) . . ?
C1 O1 V1 118.0(3) . . ?
C21 O2 V1 114.4(2) . . ?
C41 O3 V1 119.2(2) . . ?
C2 N1 C15 120.7(3) . . ?
C2 N1 V1 113.2(3) . . ?
C15 N1 V1 123.8(3) . . ?
C22 N2 C35 119.5(3) . . ?
C22 N2 V1 111.6(2) . . ?
C35 N2 V1 127.5(2) . . ?
C42 N3 C55 118.1(3) . . ?
C42 N3 V1 116.0(2) . . ?
C55 N3 V1 125.9(2) . . ?
O1 C1 C6 123.6(4) . . ?
O1 C1 C2 115.5(3) . . ?
C6 C1 C2 120.8(4) . . ?
N1 C2 C1 113.8(3) . . ?
N1 C2 C3 125.6(4) . . ?
C1 C2 C3 120.5(4) . . ?
C4 C3 C2 118.9(4) . . ?
C3 C4 C5 119.0(4) . . ?
C3 C4 C11 121.9(4) . . ?
C5 C4 C11 119.1(4) . . ?
C6 C5 C4 124.4(4) . . ?
C5 C6 C1 116.4(4) . . ?
C5 C6 C7 122.6(4) . . ?
C1 C6 C7 120.9(4) . . ?
C6 C7 C8 112.1(4) . . ?
C6 C7 C10 112.3(4) . . ?
C8 C7 C10 107.0(4) . . ?
C6 C7 C9 109.1(4) . . ?
C8 C7 C9 108.6(4) . . ?
C10 C7 C9 107.6(4) . . ?
C13 C11 C14 108.9(5) . . ?
C13X C11 C14X 108.6(7) . . ?
C13 C11 C12 108.6(5) . . ?
C14 C11 C12 108.1(5) . . ?
C13X C11 C12X 108.1(7) . . ?
C14X C11 C12X 108.0(7) . . ?
C13 C11 C4 107.2(10) . . ?
C13X C11 C4 113.4(20) . . ?
C14 C11 C4 111.4(10) . . ?
C14X C11 C4 109.8(22) . . ?
C12 C11 C4 112.5(10) . . ?
C12X C11 C4 108.8(22) . . ?
C20 C15 C16 119.5(4) . . ?
C20 C15 N1 120.0(4) . . ?
C16 C15 N1 120.4(4) . . ?
C17 C16 C15 120.1(4) . . ?
C16 C17 C18 120.6(5) . . ?
C19 C18 C17 119.5(5) . . ?
C18 C19 C20 120.5(5) . . ?
C15 C20 C19 119.7(5) . . ?
O2 C21 C26 124.1(3) . . ?
O2 C21 C22 115.6(3) . . ?
C26 C21 C22 120.3(3) . . ?
N2 C22 C23 127.1(3) . . ?
N2 C22 C21 113.0(3) . . ?
C23 C22 C21 119.7(3) . . ?
C24 C23 C22 120.5(3) . . ?
C23 C24 C25 117.9(4) . . ?
C23 C24 C31 121.4(3) . . ?
C25 C24 C31 120.5(3) . . ?
C26 C25 C24 124.4(3) . . ?
C25 C26 C21 117.2(3) . . ?
C25 C26 C27 122.6(3) . . ?
C21 C26 C27 120.1(3) . . ?
C28 C27 C26 110.9(3) . . ?
C28 C27 C29 108.0(3) . . ?
C26 C27 C29 111.6(3) . . ?
C28 C27 C30 110.3(3) . . ?
C26 C27 C30 108.4(3) . . ?
C29 C27 C30 107.7(3) . . ?
C34 C31 C33 108.7(4) . . ?
C33X C31 C34X 108.7(7) . . ?
C34 C31 C32 109.3(4) . . ?
C33 C31 C32 108.9(4) . . ?
C33X C31 C32X 107.8(7) . . ?
C34X C31 C32X 107.9(7) . . ?
C34 C31 C24 112.4(4) . . ?
C33 C31 C24 110.7(4) . . ?
C33X C31 C24 116.7(12) . . ?
C34X C31 C24 106.6(12) . . ?
C32 C31 C24 106.8(4) . . ?
C32X C31 C24 108.9(13) . . ?
C36 C35 C40 119.8(4) . . ?
C36 C35 N2 118.7(4) . . ?
C40 C35 N2 121.5(3) . . ?
C37 C36 C35 120.5(4) . . ?
C36 C37 C38 119.9(4) . . ?
C37 C38 C39 120.3(4) . . ?
C40 C39 C38 120.3(5) . . ?
C39 C40 C35 119.2(4) . . ?
O3 C41 C46 125.6(3) . . ?
O3 C41 C42 113.6(3) . . ?
C46 C41 C42 120.7(4) . . ?
N3 C42 C43 127.8(3) . . ?
N3 C42 C41 111.7(3) . . ?
C43 C42 C41 120.5(3) . . ?
C44 C43 C42 119.4(4) . . ?
C43 C44 C45 118.8(4) . . ?
C43 C44 C51 122.4(4) . . ?
C45 C44 C51 118.8(3) . . ?
C46 C45 C44 124.4(3) . . ?
C45 C46 C41 116.0(3) . . ?
C45 C46 C47 122.8(4) . . ?
C41 C46 C47 121.0(4) . . ?
C48 C47 C46 111.1(3) . . ?
C48 C47 C49 110.5(4) . . ?
C46 C47 C49 107.8(3) . . ?
C48 C47 C50 107.4(4) . . ?
C46 C47 C50 112.0(4) . . ?
C49 C47 C50 108.1(3) . . ?
C53 C51 C54 106.9(4) . . ?
C53 C51 C44 112.4(3) . . ?
C54 C51 C44 110.5(3) . . ?
C53 C51 C52 108.5(4) . . ?
C54 C51 C52 109.7(3) . . ?
C44 C51 C52 108.8(4) . . ?
C56 C55 C60 119.6(3) . . ?
C56 C55 N3 121.6(3) . . ?
C60 C55 N3 118.8(3) . . ?
C55 C56 C57 120.6(4) . . ?
C58 C57 C56 120.4(4) . . ?
C57 C58 C59 119.4(4) . . ?
C60 C59 C58 120.0(4) . . ?
C59 C60 C55 120.0(4) . . ?

loop_
_geom_bond_atom_site_label_1
_geom_bond_atom_site_label_2
_geom_bond_distance
_geom_bond_site_symmetry_2
_geom_bond_publ_flag
V1 O3 1.903(2) . ?
V1 O2 1.929(2) . ?
V1 O1 1.945(3) . ?
V1 N3 1.975(3) . ?
V1 N2 2.004(3) . ?
V1 N1 2.080(3) . ?
O1 C1 1.317(4) . ?
O2 C21 1.318(4) . ?
O3 C41 1.328(5) . ?
N1 C2 1.345(5) . ?
N1 C15 1.419(6) . ?
N2 C22 1.361(5) . ?
N2 C35 1.416(5) . ?
N3 C42 1.363(4) . ?
N3 C55 1.438(4) . ?
C1 C6 1.412(6) . ?
C1 C2 1.423(6) . ?
C2 C3 1.427(5) . ?
C3 C4 1.377(6) . ?
C4 C5 1.423(7) . ?
C4 C11 1.523(5) . ?
C5 C6 1.385(6) . ?
C6 C7 1.521(6) . ?
C7 C8 1.528(7) . ?
C7 C10 1.537(6) . ?
C7 C9 1.543(6) . ?
C11 C13 1.508(6) . ?
C11 C13X 1.513(8) . ?
C11 C14 1.513(6) . ?
C11 C14X 1.514(8) . ?
C11 C12 1.520(6) . ?
C11 C12X 1.520(8) . ?
C15 C20 1.387(6) . ?
C15 C16 1.398(6) . ?
C16 C17 1.368(7) . ?
C17 C18 1.392(7) . ?
C18 C19 1.376(8) . ?
C19 C20 1.393(7) . ?
C21 C26 1.417(5) . ?
C21 C22 1.427(5) . ?
C22 C23 1.407(5) . ?
C23 C24 1.385(5) . ?
C24 C25 1.416(5) . ?
C24 C31 1.537(6) . ?
C25 C26 1.368(5) . ?
C26 C27 1.534(5) . ?
C27 C28 1.529(6) . ?
C27 C29 1.536(5) . ?
C27 C30 1.546(5) . ?
C31 C34 1.506(5) . ?
C31 C33 1.510(5) . ?
C31 C33X 1.513(8) . ?
C31 C34X 1.515(8) . ?
C31 C32 1.518(6) . ?
C31 C32X 1.523(8) . ?
C35 C36 1.393(5) . ?
C35 C40 1.402(6) . ?
C36 C37 1.368(6) . ?
C37 C38 1.381(7) . ?
C38 C39 1.391(7) . ?
C39 C40 1.376(6) . ?
C41 C46 1.418(5) . ?
C41 C42 1.419(5) . ?
C42 C43 1.408(5) . ?
C43 C44 1.373(5) . ?
C44 C45 1.416(5) . ?
C44 C51 1.538(6) . ?
C45 C46 1.378(6) . ?
C46 C47 1.531(5) . ?
C47 C48 1.529(7) . ?
C47 C49 1.541(6) . ?
C47 C50 1.542(6) . ?
C51 C53 1.528(6) . ?
C51 C54 1.533(6) . ?
C51 C52 1.542(6) . ?
C55 C56 1.372(5) . ?
C55 C60 1.387(5) . ?
C56 C57 1.383(6) . ?
C57 C58 1.372(6) . ?
C58 C59 1.392(6) . ?
C59 C60 1.385(6) . ?
